data_4350417
loop_
_publ_author_name
'Nomura, Mitsushiro'
'Cauchy, Thomas'
'Geoffroy, Michel'
'Adkine, Prashant'
'Fourmigu\'e, Marc'

_publ_section_title
;
 [CpNi(dithiolene)] (and diselenolene) neutral radical complexes.
;
_journal_issue 20
_journal_name_full 'Inorganic chemistry'
_journal_page_first 8194
_journal_page_last 8204
_journal_paper_doi 10.1021/ic0608546
_journal_volume 45
_journal_year 2006
_chemical_formula_sum 'C11 H9 Ni S2'
_chemical_formula_weight 264.01
_chemical_name_common CpNi(bdt)
_space_group_IT_number 14
_space_group_name_Hall '-P 2ybc'
_space_group_name_H-M_alt 'P 1 21/c 1'
_symmetry_cell_setting monoclinic
_symmetry_space_group_name_H-M 'P 1 21/c 1'
_atom_sites_solution_hydrogens geom
_atom_sites_solution_primary direct
_atom_sites_solution_secondary difmap
_audit_creation_method SHELXL-97
_cell_angle_alpha 90.00
_cell_angle_beta 110.596(7)
_cell_angle_gamma 90.00
_cell_formula_units_Z 8
_cell_length_a 15.1132(10)
_cell_length_b 9.3294(7)
_cell_length_c 16.3831(10)
_cell_measurement_reflns_used 7928
_cell_measurement_temperature 293(2)
_cell_measurement_theta_max 25.7
_cell_measurement_theta_min 2.2
_cell_volume 2162.3(3)
_computing_cell_refinement 'CELL, Stoe-IPDS'
_computing_data_collection 'EXPOSE, Stoe-IPDS'
_computing_data_reduction 'INTEGRATE, Stoe-IPDS'
_computing_structure_refinement 'SHELXL-97 (Sheldrick, 1997)'
_computing_structure_solution 'SHELXL-97 (Sheldrick, 1997)'
_diffrn_ambient_temperature 293(2)
_diffrn_detector_area_resol_mean 6.66
_diffrn_measured_fraction_theta_full 0.992
_diffrn_measured_fraction_theta_max 0.992
_diffrn_measurement_device_type STOE-IPDS
_diffrn_measurement_method 'Oscillation, phi. incr. 1.5'
_diffrn_radiation_monochromator graphite
_diffrn_radiation_source 'fine-focus sealed tube'
_diffrn_radiation_type MoK\a
_diffrn_radiation_wavelength 0.71073
_diffrn_reflns_av_R_equivalents 0.0727
_diffrn_reflns_av_sigmaI/netI 0.0687
_diffrn_reflns_limit_h_max 18
_diffrn_reflns_limit_h_min -18
_diffrn_reflns_limit_k_max 11
_diffrn_reflns_limit_k_min -11
_diffrn_reflns_limit_l_max 20
_diffrn_reflns_limit_l_min -20
_diffrn_reflns_number 20329
_diffrn_reflns_theta_full 25.87
_diffrn_reflns_theta_max 25.87
_diffrn_reflns_theta_min 2.54
_exptl_absorpt_coefficient_mu 2.133
_exptl_absorpt_correction_T_max 0.7462
_exptl_absorpt_correction_T_min 0.5813
_exptl_absorpt_correction_type multi-scan
_exptl_absorpt_process_details
;
[c.f. r.h. blessing, acta cryst. (1995), a51, 33-38]
;
_exptl_crystal_colour black
_exptl_crystal_density_diffrn 1.622
_exptl_crystal_density_method 'not measured'
_exptl_crystal_description plate
_exptl_crystal_F_000 1080
_exptl_crystal_size_max 0.3
_exptl_crystal_size_mid 0.3
_exptl_crystal_size_min 0.04
_refine_diff_density_max 0.353
_refine_diff_density_min -0.479
_refine_diff_density_rms 0.064
_refine_ls_extinction_method none
_refine_ls_goodness_of_fit_ref 0.703
_refine_ls_hydrogen_treatment constr
_refine_ls_matrix_type full
_refine_ls_number_parameters 253
_refine_ls_number_reflns 4161
_refine_ls_number_restraints 0
_refine_ls_restrained_S_all 0.703
_refine_ls_R_factor_all 0.0909
_refine_ls_R_factor_gt 0.0340
_refine_ls_shift/su_max 0.015
_refine_ls_shift/su_mean 0.002
_refine_ls_structure_factor_coef Fsqd
_refine_ls_weighting_details 'calc w=1/[\s^2^(Fo^2^)+(0.0680P)^2^+0.0000P] where P=(Fo^2^+2Fc^2^)/3'
_refine_ls_weighting_scheme calc
_refine_ls_wR_factor_gt 0.0788
_refine_ls_wR_factor_ref 0.1003
_reflns_number_gt 2096
_reflns_number_total 4161
_reflns_threshold_expression >2sigma(I)
_cod_data_source_file ic0608546si20060517_102148.cif
_cod_data_source_block mn84
_cod_original_sg_symbol_H-M P21/c
_cod_database_code 4350417

loop_
_symmetry_equiv_pos_as_xyz
'x, y, z'
'-x, y+1/2, -z+1/2'
'-x, -y, -z'
'x, -y-1/2, z-1/2'

loop_
_atom_site_label
_atom_site_type_symbol
_atom_site_fract_x
_atom_site_fract_y
_atom_site_fract_z
_atom_site_U_iso_or_equiv
_atom_site_adp_type
_atom_site_occupancy
_atom_site_symmetry_multiplicity
_atom_site_calc_flag
_atom_site_refinement_flags
Ni1A Ni 0.48275(4) 0.04159(6) 0.30904(3) 0.05716(17) Uani 1 1 d .
Ni1B Ni 1.00351(4) 0.52351(6) 0.65606(3) 0.05902(18) Uani 1 1 d .
S1A S 0.59126(9) -0.01881(13) 0.26185(8) 0.0712(3) Uani 1 1 d .
S1B S 0.87602(10) 0.42964(14) 0.65734(10) 0.0816(4) Uani 1 1 d .
S2A S 0.57666(9) 0.15037(13) 0.41987(7) 0.0661(3) Uani 1 1 d .
S2B S 0.93273(8) 0.70167(13) 0.58027(7) 0.0654(3) Uani 1 1 d .
C1A C 0.6937(3) 0.0398(5) 0.3423(3) 0.0636(11) Uani 1 1 d .
C1B C 0.7881(3) 0.5441(4) 0.5930(3) 0.0605(11) Uani 1 1 d .
C2A C 0.6876(3) 0.1172(4) 0.4141(3) 0.0587(11) Uani 1 1 d .
C2B C 0.8135(3) 0.6675(4) 0.5593(2) 0.0536(10) Uani 1 1 d .
C3A C 0.7703(4) 0.1644(5) 0.4787(3) 0.0792(14) Uani 1 1 d .
H3A H 0.7666 0.2169 0.5257 0.095 Uiso 1 1 calc R
C3B C 0.7437(3) 0.7606(5) 0.5094(3) 0.0673(12) Uani 1 1 d .
H3B H 0.7609 0.8434 0.4871 0.081 Uiso 1 1 calc R
C4A C 0.8570(4) 0.1342(7) 0.4737(4) 0.0951(17) Uani 1 1 d .
H4A H 0.9118 0.1660 0.5171 0.114 Uiso 1 1 calc R
C4B C 0.6506(4) 0.7330(6) 0.4926(3) 0.0746(13) Uani 1 1 d .
H4B H 0.6046 0.7964 0.4592 0.089 Uiso 1 1 calc R
C5A C 0.8627(4) 0.0562(6) 0.4038(5) 0.0961(18) Uani 1 1 d .
H5A H 0.9217 0.0350 0.4011 0.115 Uiso 1 1 calc R
C5B C 0.6253(4) 0.6114(7) 0.5251(4) 0.0876(15) Uani 1 1 d .
H5B H 0.5616 0.5916 0.5126 0.105 Uiso 1 1 calc R
C6A C 0.7827(4) 0.0097(6) 0.3384(4) 0.0808(14) Uani 1 1 d .
H6A H 0.7878 -0.0417 0.2916 0.097 Uiso 1 1 calc R
C6B C 0.6918(4) 0.5179(6) 0.5758(4) 0.0858(15) Uani 1 1 d .
H6B H 0.6732 0.4371 0.5989 0.103 Uiso 1 1 calc R
C7A C 0.3790(4) -0.1159(6) 0.2840(6) 0.104(2) Uani 1 1 d .
H7A H 0.3907 -0.2135 0.2931 0.125 Uiso 1 1 calc R
C7B C 1.1315(4) 0.5187(7) 0.6357(4) 0.0826(15) Uani 1 1 d .
H7B H 1.1400 0.5538 0.5858 0.099 Uiso 1 1 calc R
C8A C 0.3697(4) -0.0404(8) 0.2079(4) 0.0943(18) Uani 1 1 d .
H8A H 0.3764 -0.0784 0.1580 0.113 Uiso 1 1 calc R
C8B C 1.1084(3) 0.3821(6) 0.6476(3) 0.0756(13) Uani 1 1 d .
H8B H 1.0994 0.3074 0.6079 0.091 Uiso 1 1 calc R
C9A C 0.3490(3) 0.0989(6) 0.2195(3) 0.0759(13) Uani 1 1 d .
H9A H 0.3359 0.1708 0.1775 0.091 Uiso 1 1 calc R
C9B C 1.1005(4) 0.3727(6) 0.7296(3) 0.0832(15) Uani 1 1 d .
H9B H 1.0830 0.2920 0.7536 0.100 Uiso 1 1 calc R
C10A C 0.3506(3) 0.1153(5) 0.3028(3) 0.0705(12) Uani 1 1 d .
H10A H 0.3418 0.2010 0.3279 0.085 Uiso 1 1 calc R
C10B C 1.1237(4) 0.5070(8) 0.7692(3) 0.099(2) Uani 1 1 d .
H10B H 1.1271 0.5305 0.8254 0.119 Uiso 1 1 calc R
C11A C 0.3676(3) -0.0183(7) 0.3438(4) 0.0863(16) Uani 1 1 d .
H11A H 0.3708 -0.0382 0.4004 0.104 Uiso 1 1 calc R
C11B C 1.1406(4) 0.5985(7) 0.7103(5) 0.0984(18) Uani 1 1 d .
H11B H 1.1554 0.6954 0.7187 0.118 Uiso 1 1 calc R

loop_
_atom_site_aniso_label
_atom_site_aniso_U_11
_atom_site_aniso_U_22
_atom_site_aniso_U_33
_atom_site_aniso_U_23
_atom_site_aniso_U_13
_atom_site_aniso_U_12
Ni1A 0.0552(4) 0.0523(3) 0.0608(3) -0.0031(2) 0.0166(3) -0.0030(3)
Ni1B 0.0568(4) 0.0647(4) 0.0534(3) -0.0032(3) 0.0167(3) 0.0026(3)
S1A 0.0688(8) 0.0695(8) 0.0774(7) -0.0132(6) 0.0285(6) -0.0027(6)
S1B 0.0729(9) 0.0642(8) 0.1098(10) 0.0223(7) 0.0346(8) 0.0027(6)
S2A 0.0651(8) 0.0689(7) 0.0611(6) -0.0077(5) 0.0180(6) -0.0055(6)
S2B 0.0586(7) 0.0731(8) 0.0645(6) 0.0112(6) 0.0217(5) -0.0044(6)
C1A 0.057(3) 0.051(3) 0.084(3) 0.017(2) 0.026(2) 0.003(2)
C1B 0.058(3) 0.053(3) 0.073(3) -0.005(2) 0.025(2) -0.003(2)
C2A 0.056(3) 0.048(2) 0.066(3) 0.010(2) 0.015(2) -0.006(2)
C2B 0.058(3) 0.059(3) 0.044(2) -0.0052(19) 0.018(2) -0.003(2)
C3A 0.068(4) 0.075(3) 0.079(3) 0.010(3) 0.006(3) -0.015(3)
C3B 0.069(3) 0.072(3) 0.057(2) 0.007(2) 0.018(2) 0.004(3)
C4A 0.060(4) 0.093(4) 0.110(5) 0.024(4) 0.002(3) -0.017(3)
C4B 0.066(3) 0.080(4) 0.068(3) -0.003(3) 0.012(2) 0.009(3)
C5A 0.059(4) 0.091(4) 0.140(5) 0.033(4) 0.037(4) -0.001(3)
C5B 0.052(3) 0.093(4) 0.113(4) -0.019(4) 0.023(3) -0.006(3)
C6A 0.071(4) 0.072(3) 0.105(4) 0.014(3) 0.040(3) 0.003(3)
C6B 0.069(4) 0.070(3) 0.119(4) -0.001(3) 0.035(3) -0.013(3)
C7A 0.065(4) 0.052(3) 0.182(7) 0.001(4) 0.025(4) -0.006(3)
C7B 0.066(3) 0.096(4) 0.088(4) 0.016(3) 0.030(3) 0.010(3)
C8A 0.069(4) 0.111(5) 0.103(4) -0.047(4) 0.029(3) -0.020(3)
C8B 0.079(4) 0.079(4) 0.068(3) -0.002(3) 0.026(3) 0.017(3)
C9A 0.068(3) 0.091(4) 0.061(3) 0.004(3) 0.013(2) -0.007(3)
C9B 0.075(4) 0.092(4) 0.080(3) 0.023(3) 0.024(3) 0.015(3)
C10A 0.057(3) 0.071(3) 0.079(3) -0.011(3) 0.018(2) 0.001(2)
C10B 0.074(4) 0.150(6) 0.059(3) -0.021(4) 0.003(3) 0.034(4)
C11A 0.061(3) 0.113(5) 0.081(3) 0.026(3) 0.020(3) -0.011(3)
C11B 0.057(3) 0.085(4) 0.131(5) -0.019(4) 0.004(3) 0.001(3)

loop_
_atom_type_symbol
_atom_type_description
_atom_type_scat_dispersion_real
_atom_type_scat_dispersion_imag
_atom_type_scat_source
C C 0.0033 0.0016 'International Tables Vol C Tables 4.2.6.8 and 6.1.1.4'
H H 0.0000 0.0000 'International Tables Vol C Tables 4.2.6.8 and 6.1.1.4'
Ni Ni 0.3393 1.1124 'International Tables Vol C Tables 4.2.6.8 and 6.1.1.4'
S S 0.1246 0.1234 'International Tables Vol C Tables 4.2.6.8 and 6.1.1.4'

loop_
_geom_angle_atom_site_label_1
_geom_angle_atom_site_label_2
_geom_angle_atom_site_label_3
_geom_angle
C8A Ni1A C7A 39.3(2)
C8A Ni1A C10A 64.7(2)
C7A Ni1A C10A 65.2(2)
C8A Ni1A C11A 65.5(2)
C7A Ni1A C11A 39.0(2)
C10A Ni1A C11A 39.14(19)
C8A Ni1A C9A 38.2(2)
C7A Ni1A C9A 64.5(2)
C10A Ni1A C9A 38.02(17)
C11A Ni1A C9A 64.56(19)
C8A Ni1A S1A 97.87(15)
C7A Ni1A S1A 111.5(2)
C10A Ni1A S1A 157.21(14)
C11A Ni1A S1A 148.6(2)
C9A Ni1A S1A 119.30(14)
C8A Ni1A S2A 167.76(16)
C7A Ni1A S2A 137.3(2)
C10A Ni1A S2A 103.01(13)
C11A Ni1A S2A 105.33(17)
C9A Ni1A S2A 131.43(16)
S1A Ni1A S2A 93.93(5)
C11B Ni1B C7B 39.4(2)
C11B Ni1B C9B 65.5(2)
C7B Ni1B C9B 64.7(2)
C11B Ni1B C10B 38.6(2)
C7B Ni1B C10B 64.8(2)
C9B Ni1B C10B 39.1(2)
C11B Ni1B C8B 64.9(2)
C7B Ni1B C8B 37.78(19)
C9B Ni1B C8B 38.85(17)
C10B Ni1B C8B 64.7(2)
C11B Ni1B S1B 155.6(2)
C7B Ni1B S1B 153.24(18)
C9B Ni1B S1B 99.91(16)
C10B Ni1B S1B 117.9(2)
C8B Ni1B S1B 116.71(16)
C11B Ni1B S2B 102.06(19)
C7B Ni1B S2B 103.25(16)
C9B Ni1B S2B 166.86(16)
C10B Ni1B S2B 132.5(2)
C8B Ni1B S2B 133.49(14)
S1B Ni1B S2B 93.23(5)
C1A S1A Ni1A 103.71(15)
C1B S1B Ni1B 104.07(15)
C2A S2A Ni1A 103.61(15)
C2B S2B Ni1B 104.21(15)
C6A C1A C2A 119.1(5)
C6A C1A S1A 121.2(4)
C2A C1A S1A 119.6(3)
C2B C1B C6B 118.5(4)
C2B C1B S1B 119.3(3)
C6B C1B S1B 122.1(4)
C3A C2A C1A 119.4(4)
C3A C2A S2A 121.7(4)
C1A C2A S2A 118.8(3)
C3B C2B C1B 119.5(4)
C3B C2B S2B 121.4(3)
C1B C2B S2B 119.1(3)
C4A C3A C2A 120.6(5)
C4B C3B C2B 121.2(4)
C3A C4A C5A 119.7(5)
C3B C4B C5B 119.4(5)
C6A C5A C4A 121.2(5)
C6B C5B C4B 121.3(5)
C5A C6A C1A 119.8(5)
C5B C6B C1B 119.9(5)
C11A C7A C8A 107.5(5)
C11A C7A Ni1A 70.8(3)
C8A C7A Ni1A 69.6(3)
C8B C7B C11B 109.1(5)
C8B C7B Ni1B 72.2(3)
C11B C7B Ni1B 70.0(3)
C9A C8A C7A 108.2(5)
C9A C8A Ni1A 72.6(3)
C7A C8A Ni1A 71.0(3)
C7B C8B C9B 108.2(5)
C7B C8B Ni1B 70.0(3)
C9B C8B Ni1B 69.7(3)
C10A C9A C8A 108.7(5)
C10A C9A Ni1A 69.9(3)
C8A C9A Ni1A 69.2(3)
C8B C9B C10B 107.4(5)
C8B C9B Ni1B 71.4(3)
C10B C9B Ni1B 71.0(3)
C9A C10A C11A 108.5(5)
C9A C10A Ni1A 72.0(3)
C11A C10A Ni1A 70.7(3)
C11B C10B C9B 108.0(5)
C11B C10B Ni1B 69.6(3)
C9B C10B Ni1B 70.0(3)
C7A C11A C10A 107.0(5)
C7A C11A Ni1A 70.2(3)
C10A C11A Ni1A 70.1(3)
C10B C11B C7B 107.3(6)
C10B C11B Ni1B 71.7(3)
C7B C11B Ni1B 70.6(3)

loop_
_geom_bond_atom_site_label_1
_geom_bond_atom_site_label_2
_geom_bond_distance
Ni1A C8A 2.063(5)
Ni1A C7A 2.081(5)
Ni1A C10A 2.081(4)
Ni1A C11A 2.088(5)
Ni1A C9A 2.107(5)
Ni1A S1A 2.1205(13)
Ni1A S2A 2.1280(13)
Ni1B C11B 2.068(5)
Ni1B C7B 2.076(5)
Ni1B C9B 2.082(5)
Ni1B C10B 2.095(5)
Ni1B C8B 2.104(5)
Ni1B S1B 2.1233(14)
Ni1B S2B 2.1246(13)
S1A C1A 1.731(5)
S1B C1B 1.742(5)
S2A C2A 1.740(4)
S2B C2B 1.740(4)
C1A C6A 1.399(6)
C1A C2A 1.410(6)
C1B C2B 1.389(6)
C1B C6B 1.402(6)
C2A C3A 1.395(6)
C2B C3B 1.389(6)
C3A C4A 1.371(7)
C3B C4B 1.360(6)
C4A C5A 1.384(8)
C4B C5B 1.364(7)
C5A C6A 1.373(8)
C5B C6B 1.369(7)
C7A C11A 1.392(8)
C7A C8A 1.395(8)
C7B C8B 1.354(7)
C7B C11B 1.396(8)
C8A C9A 1.366(7)
C8B C9B 1.392(6)
C9A C10A 1.365(6)
C9B C10B 1.398(8)
C10A C11A 1.396(7)
C10B C11B 1.377(8)
